data_4310464
loop_
_publ_author_name
'Elisa Barea'
'Jorge A. R. Navarro'
'Juan M. Salas'
'Norberto Masciocchi'
'Simona Galli'
'Angelo Sironi'

_publ_section_title
;
 Coordination Frameworks Containing the Pyrimidin-4-olate Ligand.
 Synthesis, Thermal, Magnetic, and ab Initio XRPD Structural
 Characterization of Nickel and Zinc Derivatives
;
_journal_name_full 'Inorganic Chemistry'
_journal_page_first 473
_journal_page_last 481
_journal_paper_doi 10.1021/ic0351287
_journal_volume 43
_journal_year 2004
_chemical_formula_sum 'C8 H6 N4 O2 Zn'
_chemical_name_common Zn(4-pymo)2
_space_group_IT_number 161
_symmetry_space_group_name_Hall 'R 3 -2"c'
_symmetry_space_group_name_H-M 'R 3 c :H'
_cell_angle_alpha 90
_cell_angle_beta 90
_cell_angle_gamma 120
_cell_formula_units_Z 18
_cell_length_a 21.04152(35)
_cell_length_b 21.04152(35)
_cell_length_c 11.42935(22)
_cell_volume 4382.34(13)
_diffrn_radiation_type CuK\a
_diffrn_radiation_wavelength 1.5418
_cod_data_source_file ic0351287si20030929_063921_1.cif
_cod_data_source_block Zn(pyrimidin-4-olate)2
_cod_original_cell_volume 4382.34(17)
_cod_original_sg_symbol_H-M 'R 3 c'
_cod_original_formula_sum 'C8 H6 N4 O2 Zn1'
_cod_database_code 4310464

loop_
_symmetry_equiv_pos_as_xyz
'-x+y, -x, z'
'-x+y, y, z+1/2'
'-y, -x, z+1/2'
'-y, x-y, z'
'x, y, z'
'x, x-y, z+1/2'
'-x+y-1/3, -x+1/3, z+1/3'
'-x+y-1/3, y+1/3, z-1/6'
'-y-1/3, -x+1/3, z-1/6'
'-y-1/3, x-y+1/3, z+1/3'
'x-1/3, y+1/3, z+1/3'
'x-1/3, x-y+1/3, z-1/6'
'-x+y+1/3, -x-1/3, z-1/3'
'-x+y+1/3, y-1/3, z+1/6'
'-y+1/3, -x-1/3, z+1/6'
'-y+1/3, x-y-1/3, z-1/3'
'x+1/3, y-1/3, z-1/3'
'x+1/3, x-y-1/3, z+1/6'

loop_
_atom_site_label
_atom_site_type_symbol
_atom_site_symmetry_multiplicity
_atom_site_fract_x
_atom_site_fract_y
_atom_site_fract_z
_atom_site_occupancy
_atom_site_B_iso_or_equiv
Zn Zn 18 0.240047(95) 0.12328(11) 0 1 2.841(40)
C1a C 18 -0.2347392 -0.5279874 0.5722635 1 4.841(40)
H1a H 18 -0.2743224 -0.5186477 0.5652139 1 4.841(40)
C2a C 18 -0.19733 -0.5298601 0.4722453 1 4.841(40)
N3a N 18 -0.1389969 -0.5436239 0.4826342 1 4.841(40)
C4a C 18 -0.1180729 -0.5555149 0.5930413 1 4.841(40)
H4a H 18 -0.07848974 -0.5648546 0.6000909 1 4.841(40)
N5a N 18 -0.1554821 -0.5536422 0.6930595 1 4.841(40)
C6a C 18 -0.2138152 -0.5398785 0.6826706 1 4.841(40)
H6a H 18 -0.2392039 -0.53861 0.7505897 1 4.841(40)
O1a O 18 -0.2160063 -0.5192396 0.3735932 1 4.841(40)
C1b C 18 0.3147224 -0.6890952 0.2372613 1 4.841(40)
H1b H 18 0.2805997 -0.7399636 0.2285802 1 4.841(40)
C2b C 18 0.2914373 -0.6377243 0.2246144 1 4.841(40)
N3b N 18 0.3417234 -0.5627604 0.2374075 1 4.841(40)
C4b C 18 0.4152946 -0.5391674 0.2628474 1 4.841(40)
H4b H 18 0.4494173 -0.4882991 0.2715284 1 4.841(40)
N5b N 18 0.4385797 -0.5905384 0.2754942 1 4.841(40)
C6b C 18 0.3882936 -0.6655023 0.2627012 1 4.841(40)
H6b H 18 0.4041171 -0.7003677 0.2712919 1 4.841(40)
O1b O 18 0.2257145 -0.6587796 0.2018867 1 4.841(40)
